data_7020508
loop_
_publ_author_name
'Conejero, Salvador'
'Maya, Celia'
'Paneque, Margarita'
'Petronilho, Ana'
'Poveda, Manuel L.'
'Vattier, Florencia'
'Alvarez, Eleuterio'
'Carmona, Ernesto'
'Laguna, Antonio'
'Crespo, Olga'

_publ_section_title
;
 Iridium(iii) complexes with polypyridine ligands coordinated as
 N-heterocyclic carbenes. Synthesis, structure and photophysical
 properties.
;
_journal_issue 46
_journal_name_full 'Dalton transactions (Cambridge, England : 2003)'
_journal_page_first 14126
_journal_page_last 14136
_journal_paper_doi 10.1039/c2dt31754k
_journal_volume 41
_journal_year 2012
_chemical_formula_moiety 'C37 H40 B Ir N8'
_chemical_formula_sum 'C37 H40 B Ir N8'
_chemical_formula_weight 799.78
_chemical_name_systematic
;
?
;
_space_group_IT_number 2
_symmetry_cell_setting triclinic
_symmetry_space_group_name_Hall '-P 1'
_symmetry_space_group_name_H-M 'P -1'
_atom_sites_solution_hydrogens geom
_atom_sites_solution_primary direct
_atom_sites_solution_secondary difmap
_audit_creation_method SHELXL-97
_cell_angle_alpha 91.5241(10)
_cell_angle_beta 99.3171(10)
_cell_angle_gamma 102.172(1)
_cell_formula_units_Z 2
_cell_length_a 8.6033(4)
_cell_length_b 10.1856(5)
_cell_length_c 22.8839(12)
_cell_measurement_reflns_used 9742
_cell_measurement_temperature 136(2)
_cell_measurement_theta_max 30.55
_cell_measurement_theta_min 2.76
_cell_volume 1930.53(17)
_computing_cell_refinement 'Bruker (2006). APEX 2. Version 2.1.'
_computing_data_collection 'Bruker (2006). APEX 2. Version 2.1.'
_computing_data_reduction 'Bruker (2006). APEX 2. Version 2.1.'
_computing_molecular_graphics 'XP, SHELXTL v. 6.14 (Bruker, 2003)'
_computing_publication_material 'XCIF, SHELXTL v. 6.14 (Bruker, 2003)'
_computing_structure_refinement 'XL, SHELXTL v. 6.14 (Bruker, 2003)'
_computing_structure_solution 'Bruker (2006). APEX 2. Version 2.1.'
_diffrn_ambient_temperature 136(2)
_diffrn_detector_area_resol_mean 8.26
_diffrn_measured_fraction_theta_full 0.993
_diffrn_measured_fraction_theta_max 0.993
_diffrn_measurement_device_type 'Bruker-Nonius X8kappa APEX II CCD system'
_diffrn_measurement_method '\w rotations with narrow frames'
_diffrn_radiation_monochromator graphite
_diffrn_radiation_source 'fine-focus sealed tube'
_diffrn_radiation_type MoK\a
_diffrn_radiation_wavelength 0.71073
_diffrn_reflns_av_R_equivalents 0.0295
_diffrn_reflns_av_sigmaI/netI 0.0228
_diffrn_reflns_limit_h_max 12
_diffrn_reflns_limit_h_min -12
_diffrn_reflns_limit_k_max 14
_diffrn_reflns_limit_k_min -14
_diffrn_reflns_limit_l_max 32
_diffrn_reflns_limit_l_min -32
_diffrn_reflns_number 56043
_diffrn_reflns_theta_full 30.58
_diffrn_reflns_theta_max 30.58
_diffrn_reflns_theta_min 2.71
_diffrn_standards_decay_% 0
_exptl_absorpt_coefficient_mu 3.493
_exptl_absorpt_correction_T_max 0.3291
_exptl_absorpt_correction_T_min 0.2664
_exptl_absorpt_correction_type multi-scan
_exptl_absorpt_process_details
;
SADABS, Bruker (2006). APEX 2. Version 2.1. Bruker Analytical
X-ray Solutions, Madison, Wisconsin, USA.
;
_exptl_crystal_colour orange
_exptl_crystal_density_diffrn 1.376
_exptl_crystal_density_method 'not measured'
_exptl_crystal_description prism
_exptl_crystal_F_000 800
_exptl_crystal_size_max 0.46
_exptl_crystal_size_mid 0.33
_exptl_crystal_size_min 0.32
_refine_diff_density_max 3.179
_refine_diff_density_min -5.099
_refine_diff_density_rms 0.127
_refine_ls_extinction_method none
_refine_ls_goodness_of_fit_ref 1.023
_refine_ls_hydrogen_treatment constr
_refine_ls_matrix_type full
_refine_ls_number_parameters 424
_refine_ls_number_reflns 11771
_refine_ls_number_restraints 0
_refine_ls_restrained_S_all 1.085
_refine_ls_R_factor_all 0.0382
_refine_ls_R_factor_gt 0.0370
_refine_ls_shift/su_max 0.002
_refine_ls_shift/su_mean 0.000
_refine_ls_structure_factor_coef Fsqd
_refine_ls_weighting_details 'calc w=1/[\s^2^(Fo^2^)+(0.0000P)^2^+6.6388P] where P=(Fo^2^+2Fc^2^)/3'
_refine_ls_weighting_scheme calc
_refine_ls_wR_factor_gt 0.0811
_refine_ls_wR_factor_ref 0.0815
_reflns_number_gt 11517
_reflns_number_total 11771
_reflns_threshold_expression >2sigma(I)
_cod_data_source_file c2dt31754k.txt
_cod_data_source_block 3
_cod_depositor_comments
;
The following automatic conversions were performed:

'_symmetry_cell_setting' value 'Triclinic' changed to 'triclinic'
according to /home/saulius/struct/CIF-dictionaries/cif_core.dic
dictionary named 'cif_core.dic' version 2.4.2 from 2011-04-26.

Automatic conversion script
Id: cif_fix_values 1891 2012-01-12 08:04:46Z andrius 
;
_cod_original_sg_symbol_H-M P-1
_cod_database_code 7020508

loop_
_symmetry_equiv_pos_as_xyz
'x, y, z'
'-x, -y, -z'

loop_
_atom_site_label
_atom_site_type_symbol
_atom_site_fract_x
_atom_site_fract_y
_atom_site_fract_z
_atom_site_U_iso_or_equiv
_atom_site_adp_type
_atom_site_occupancy
_atom_site_symmetry_multiplicity
_atom_site_calc_flag
_atom_site_refinement_flags
Ir1 Ir 0.550269(16) 0.886055(13) 0.724524(5) 0.01456(4) Uani 1 1 d U
N1 N 0.4575(4) 1.0445(3) 0.75853(13) 0.0212(6) Uani 1 1 d U
N2 N 0.4412(4) 1.0451(4) 0.81731(15) 0.0294(7) Uani 1 1 d U
N3 N 0.3846(4) 0.7552(3) 0.77085(13) 0.0212(6) Uani 1 1 d U
N4 N 0.3803(4) 0.7960(4) 0.82817(13) 0.0263(7) Uani 1 1 d U
N5 N 0.7192(4) 0.9079(4) 0.80703(13) 0.0260(7) Uani 1 1 d U
N6 N 0.6620(4) 0.9299(5) 0.85806(15) 0.0427(11) Uani 1 1 d U
N7 N 0.6376(3) 0.6948(3) 0.64193(13) 0.0175(5) Uani 1 1 d DU
H7N H 0.6099 0.7501 0.6152 0.021 Uiso 1 1 d RD
N8 N 0.6734(4) 0.6936(3) 0.53090(14) 0.0246(6) Uani 1 1 d U
C1 C 0.4098(5) 1.1515(4) 0.73639(19) 0.0268(8) Uani 1 1 d U
C2 C 0.3643(6) 1.2244(5) 0.7816(3) 0.0441(12) Uani 1 1 d U
H2 H 0.3274 1.3059 0.7782 0.053 Uiso 1 1 d R
C3 C 0.3842(6) 1.1544(5) 0.8310(2) 0.0444(12) Uani 1 1 d U
C4 C 0.4064(5) 1.1848(4) 0.6731(2) 0.0294(8) Uani 1 1 d U
H4A H 0.4920 1.1522 0.6576 0.044 Uiso 1 1 d R
H4B H 0.4237 1.2825 0.6705 0.044 Uiso 1 1 d R
H4C H 0.3014 1.1415 0.6497 0.044 Uiso 1 1 d R
C5 C 0.3512(9) 1.1858(8) 0.8918(3) 0.076(2) Uani 1 1 d U
H5A H 0.2673 1.1131 0.9019 0.054 Uiso 1 1 d R
H5B H 0.3146 1.2706 0.8922 0.054 Uiso 1 1 d R
H5C H 0.4502 1.1943 0.9210 0.054 Uiso 1 1 d R
C6 C 0.2870(5) 0.6330(4) 0.75897(18) 0.0259(7) Uani 1 1 d U
C7 C 0.2212(6) 0.5930(5) 0.8098(2) 0.0400(11) Uani 1 1 d U
H7 H 0.1494 0.5105 0.8141 0.048 Uiso 1 1 d R
C8 C 0.2820(6) 0.6979(5) 0.85196(19) 0.0378(10) Uani 1 1 d U
C9 C 0.2566(5) 0.5568(4) 0.7006(2) 0.0309(8) Uani 1 1 d U
H9A H 0.3158 0.6108 0.6731 0.046 Uiso 1 1 d R
H9B H 0.1408 0.5371 0.6846 0.046 Uiso 1 1 d R
H9C H 0.2932 0.4723 0.7055 0.046 Uiso 1 1 d R
C10 C 0.2496(9) 0.7128(8) 0.9143(2) 0.069(2) Uani 1 1 d U
H10A H 0.3089 0.6580 0.9400 0.104 Uiso 1 1 d R
H10B H 0.1337 0.6827 0.9144 0.104 Uiso 1 1 d R
H10C H 0.2851 0.8075 0.9289 0.104 Uiso 1 1 d R
C11 C 0.8767(5) 0.9090(6) 0.82163(19) 0.0445(13) Uani 1 1 d U
C12 C 0.9196(7) 0.9313(11) 0.8829(2) 0.097(3) Uani 1 1 d U
H12 H 1.0233 0.9357 0.9057 0.067 Uiso 1 1 d R
C13 C 0.7825(7) 0.9457(11) 0.9044(2) 0.097(3) Uani 1 1 d U
C14 C 0.9839(5) 0.8924(6) 0.77848(19) 0.0381(11) Uani 1 1 d U
H14A H 0.9188 0.8664 0.7390 0.057 Uiso 1 1 d R
H14B H 1.0425 0.8223 0.7908 0.057 Uiso 1 1 d R
H14C H 1.0612 0.9776 0.7772 0.057 Uiso 1 1 d R
C15 C 0.7570(9) 0.9737(17) 0.9669(3) 0.178(7) Uani 1 1 d U
H15A H 0.6411 0.9605 0.9676 0.067 Uiso 1 1 d R
H15B H 0.8106 1.0667 0.9804 0.067 Uiso 1 1 d R
H15C H 0.8026 0.9119 0.9932 0.067 Uiso 1 1 d R
C16 C 0.6257(4) 0.7272(4) 0.69892(15) 0.0191(6) Uani 1 1 d U
C17 C 0.6640(5) 0.6277(4) 0.73864(19) 0.0302(8) Uani 1 1 d U
H17 H 0.6578 0.6406 0.7794 0.036 Uiso 1 1 d R
C18 C 0.7091(6) 0.5153(5) 0.7200(2) 0.0351(9) Uani 1 1 d U
H18 H 0.7306 0.4507 0.7476 0.042 Uiso 1 1 d R
C19 C 0.7242(5) 0.4934(4) 0.6604(2) 0.0312(8) Uani 1 1 d U
H19 H 0.7587 0.4164 0.6476 0.037 Uiso 1 1 d R
C20 C 0.6879(4) 0.5863(4) 0.62151(17) 0.0215(7) Uani 1 1 d U
C21 C 0.6998(4) 0.5836(4) 0.55757(17) 0.0225(7) Uani 1 1 d U
C22 C 0.7387(5) 0.4749(4) 0.5288(2) 0.0321(9) Uani 1 1 d U
H22 H 0.7561 0.3981 0.5494 0.039 Uiso 1 1 d R
C23 C 0.7511(6) 0.4834(5) 0.4692(2) 0.0372(10) Uani 1 1 d U
H23 H 0.7778 0.4120 0.4481 0.045 Uiso 1 1 d R
C24 C 0.7243(5) 0.5960(5) 0.4412(2) 0.0344(9) Uani 1 1 d U
H24 H 0.7316 0.6036 0.4004 0.041 Uiso 1 1 d R
C25 C 0.6864(5) 0.6987(4) 0.47354(18) 0.0287(8) Uani 1 1 d U
H25 H 0.6688 0.7766 0.4539 0.034 Uiso 1 1 d R
C26 C 0.7227(4) 1.0250(3) 0.69287(15) 0.0171(6) Uani 1 1 d U
C27 C 0.7928(4) 1.1439(4) 0.72921(17) 0.0238(7) Uani 1 1 d U
H27 H 0.7530 1.1573 0.7648 0.029 Uiso 1 1 d R
C28 C 0.9171(5) 1.2420(4) 0.7151(2) 0.0282(8) Uani 1 1 d U
H28 H 0.9619 1.3193 0.7414 0.034 Uiso 1 1 d R
C29 C 0.9768(5) 1.2282(4) 0.6631(2) 0.0291(8) Uani 1 1 d U
H29 H 1.0597 1.2965 0.6528 0.035 Uiso 1 1 d R
C30 C 0.9128(4) 1.1126(4) 0.62645(17) 0.0253(7) Uani 1 1 d U
H30 H 0.9532 1.1005 0.5909 0.030 Uiso 1 1 d R
C31 C 0.7894(4) 1.0139(4) 0.64143(15) 0.0194(6) Uani 1 1 d U
H31 H 0.7485 0.9353 0.6156 0.023 Uiso 1 1 d R
C32 C 0.3783(4) 0.8713(3) 0.64910(14) 0.0167(6) Uani 1 1 d U
C33 C 0.2141(4) 0.8472(4) 0.65496(16) 0.0211(6) Uani 1 1 d U
H33 H 0.1873 0.8374 0.6935 0.025 Uiso 1 1 d R
C34 C 0.0904(5) 0.8373(4) 0.60704(18) 0.0280(8) Uani 1 1 d U
H34 H -0.0183 0.8187 0.6134 0.034 Uiso 1 1 d R
C35 C 0.1222(5) 0.8540(4) 0.54981(18) 0.0288(8) Uani 1 1 d U
H35 H 0.0373 0.8482 0.5170 0.035 Uiso 1 1 d R
C36 C 0.2828(5) 0.8797(4) 0.54211(16) 0.0260(7) Uani 1 1 d U
H36 H 0.3083 0.8917 0.5035 0.031 Uiso 1 1 d R
C37 C 0.4067(4) 0.8878(4) 0.59059(15) 0.0200(6) Uani 1 1 d U
H37 H 0.5150 0.9053 0.5838 0.024 Uiso 1 1 d R
B1 B 0.4835(6) 0.9320(6) 0.85557(19) 0.0330(10) Uani 1 1 d U
H1 H 0.4623 0.9474 0.8966 0.040 Uiso 1 1 d R

loop_
_atom_site_aniso_label
_atom_site_aniso_U_11
_atom_site_aniso_U_22
_atom_site_aniso_U_33
_atom_site_aniso_U_23
_atom_site_aniso_U_13
_atom_site_aniso_U_12
Ir1 0.01454(6) 0.01793(6) 0.01071(5) 0.00010(4) 0.00371(4) 0.00138(4)
N1 0.0210(14) 0.0226(14) 0.0191(13) -0.0050(11) 0.0082(11) -0.0006(11)
N2 0.0261(16) 0.0360(18) 0.0216(15) -0.0132(12) 0.0123(13) -0.0077(13)
N3 0.0227(14) 0.0258(15) 0.0157(13) 0.0047(11) 0.0072(11) 0.0034(11)
N4 0.0241(15) 0.0409(18) 0.0136(13) 0.0047(12) 0.0068(12) 0.0032(13)
N5 0.0213(14) 0.0431(19) 0.0121(13) 0.0013(12) 0.0046(11) 0.0024(13)
N6 0.0212(16) 0.090(3) 0.0110(14) -0.0043(17) 0.0019(12) 0.0015(18)
N7 0.0181(13) 0.0151(12) 0.0203(13) 0.0009(10) 0.0062(11) 0.0037(10)
N8 0.0251(15) 0.0257(15) 0.0231(15) -0.0025(12) 0.0057(12) 0.0051(12)
C1 0.0205(17) 0.0203(16) 0.039(2) -0.0051(14) 0.0130(15) -0.0007(13)
C2 0.044(3) 0.031(2) 0.061(3) -0.014(2) 0.028(2) 0.0048(19)
C3 0.044(3) 0.046(3) 0.044(3) -0.021(2) 0.024(2) 0.001(2)
C4 0.0281(19) 0.0211(17) 0.043(2) 0.0068(15) 0.0123(17) 0.0082(14)
C5 0.061(5) 0.035(5) 0.057(4) -0.015(4) 0.019(4) 0.011(4)
C6 0.0251(17) 0.0232(17) 0.0312(19) 0.0079(14) 0.0118(15) 0.0032(14)
C7 0.041(2) 0.041(2) 0.036(2) 0.0126(18) 0.017(2) -0.0042(19)
C8 0.037(2) 0.052(3) 0.0241(19) 0.0139(18) 0.0144(18) 0.001(2)
C9 0.033(2) 0.0189(17) 0.040(2) -0.0012(15) 0.0137(18) -0.0023(15)
C10 0.054(4) 0.078(5) 0.037(2) -0.008(3) 0.005(3) -0.005(4)
C11 0.0199(18) 0.093(4) 0.0184(18) 0.006(2) 0.0018(15) 0.008(2)
C12 0.026(2) 0.097(4) 0.021(2) -0.003(4) -0.004(2) 0.020(4)
C13 0.030(3) 0.098(4) 0.014(2) -0.010(4) -0.0029(3) 0.018(4)
C14 0.0195(18) 0.090(3) 0.025(2) 0.008(2) 0.0016(3) 0.009(2)
C15 0.067(4) 0.098(2) 0.015(3) -0.005(6) -0.005(3) 0.021(4)
C16 0.0171(15) 0.0211(15) 0.0192(15) 0.0020(12) 0.0056(12) 0.0023(12)
C17 0.034(2) 0.034(2) 0.0287(19) 0.0133(16) 0.0124(17) 0.0142(17)
C18 0.043(2) 0.033(2) 0.038(2) 0.0176(18) 0.016(2) 0.0185(19)
C19 0.036(2) 0.0242(18) 0.038(2) 0.0038(16) 0.0126(18) 0.0123(16)
C20 0.0205(16) 0.0174(15) 0.0275(17) -0.0009(12) 0.0071(14) 0.0045(12)
C21 0.0190(15) 0.0204(16) 0.0273(17) -0.0071(13) 0.0073(13) 0.0012(12)
C22 0.033(2) 0.0244(18) 0.040(2) -0.0082(16) 0.0119(18) 0.0055(16)
C23 0.036(2) 0.034(2) 0.042(2) -0.0160(18) 0.0156(19) 0.0046(18)
C24 0.033(2) 0.039(2) 0.030(2) -0.0130(16) 0.0122(17) 0.0016(17)
C25 0.0284(19) 0.033(2) 0.0249(18) -0.0060(15) 0.0072(15) 0.0066(16)
C26 0.0146(14) 0.0180(14) 0.0187(15) 0.0017(11) 0.0045(11) 0.0025(11)
C27 0.0196(16) 0.0246(17) 0.0255(17) -0.0046(13) 0.0074(14) -0.0010(13)
C28 0.0185(16) 0.0216(17) 0.042(2) -0.0071(15) 0.0075(15) -0.0014(13)
C29 0.0222(17) 0.0220(17) 0.043(2) 0.0047(15) 0.0113(16) -0.0007(14)
C30 0.0203(16) 0.0309(19) 0.0254(18) 0.0045(14) 0.0099(14) 0.0025(14)
C31 0.0184(15) 0.0208(15) 0.0186(15) 0.0001(12) 0.0054(12) 0.0018(12)
C32 0.0172(14) 0.0173(14) 0.0148(14) -0.0017(11) 0.0026(11) 0.0026(11)
C33 0.0178(15) 0.0264(17) 0.0192(15) 0.0013(13) 0.0058(12) 0.0033(13)
C34 0.0167(16) 0.038(2) 0.0276(19) 0.0003(16) 0.0029(14) 0.0036(15)
C35 0.0217(17) 0.040(2) 0.0223(17) -0.0014(15) -0.0040(14) 0.0075(16)
C36 0.0252(17) 0.038(2) 0.0153(15) 0.0002(14) 0.0022(13) 0.0090(15)
C37 0.0171(15) 0.0267(17) 0.0166(15) 0.0003(12) 0.0039(12) 0.0053(13)
B1 0.025(2) 0.056(3) 0.0138(17) -0.0055(17) 0.0066(15) -0.0027(19)

loop_
_atom_type_symbol
_atom_type_description
_atom_type_scat_dispersion_real
_atom_type_scat_dispersion_imag
_atom_type_scat_source
C C 0.0033 0.0016 'International Tables Vol C Tables 4.2.6.8 and 6.1.1.4'
H H 0.0000 0.0000 'International Tables Vol C Tables 4.2.6.8 and 6.1.1.4'
B B 0.0013 0.0007 'International Tables Vol C Tables 4.2.6.8 and 6.1.1.4'
N N 0.0061 0.0033 'International Tables Vol C Tables 4.2.6.8 and 6.1.1.4'
Ir Ir -1.4442 7.9887 'International Tables Vol C Tables 4.2.6.8 and 6.1.1.4'

loop_
_geom_angle_atom_site_label_1
_geom_angle_atom_site_label_2
_geom_angle_atom_site_label_3
_geom_angle
C16 Ir1 C26 95.38(14)
C16 Ir1 C32 93.19(14)
C26 Ir1 C32 94.93(13)
C16 Ir1 N1 174.08(13)
C26 Ir1 N1 90.12(12)
C32 Ir1 N1 88.50(13)
C16 Ir1 N5 90.44(14)
C26 Ir1 N5 86.79(13)
C32 Ir1 N5 175.82(13)
N1 Ir1 N5 87.69(13)
C16 Ir1 N3 88.87(13)
C26 Ir1 N3 171.35(13)
C32 Ir1 N3 92.34(13)
N1 Ir1 N3 85.39(12)
N5 Ir1 N3 85.65(12)
C1 N1 N2 107.4(3)
C1 N1 Ir1 135.1(3)
N2 N1 Ir1 117.5(3)
C3 N2 N1 109.0(4)
C3 N2 B1 130.6(4)
N1 N2 B1 120.4(3)
C6 N3 N4 107.6(3)
C6 N3 Ir1 135.3(3)
N4 N3 Ir1 116.9(2)
C8 N4 N3 109.1(3)
C8 N4 B1 130.7(3)
N3 N4 B1 120.1(3)
C11 N5 N6 108.1(3)
C11 N5 Ir1 134.8(3)
N6 N5 Ir1 117.1(3)
C13 N6 N5 109.4(4)
C13 N6 B1 130.4(4)
N5 N6 B1 120.2(3)
C16 N7 C20 127.4(3)
C16 N7 H7N 116.3
C20 N7 H7N 116.3
C21 N8 C25 117.1(3)
N1 C1 C2 109.2(4)
N1 C1 C4 123.7(3)
C2 C1 C4 127.1(4)
C3 C2 C1 106.0(4)
C3 C2 H2 127.0
C1 C2 H2 127.0
N2 C3 C2 108.4(4)
N2 C3 C5 123.1(6)
C2 C3 C5 128.5(5)
C1 C4 H4A 109.5
C1 C4 H4B 109.5
H4A C4 H4B 109.5
C1 C4 H4C 109.5
H4A C4 H4C 109.5
H4B C4 H4C 109.5
C3 C5 H5A 109.5
C3 C5 H5B 109.5
H5A C5 H5B 109.5
C3 C5 H5C 109.5
H5A C5 H5C 109.5
H5B C5 H5C 109.5
N3 C6 C7 109.0(4)
N3 C6 C9 123.6(3)
C7 C6 C9 127.4(4)
C8 C7 C6 105.9(4)
C8 C7 H7 127.0
C6 C7 H7 127.0
N4 C8 C7 108.4(4)
N4 C8 C10 122.1(5)
C7 C8 C10 129.5(4)
C6 C9 H9A 109.5
C6 C9 H9B 109.5
H9A C9 H9B 109.5
C6 C9 H9C 109.5
H9A C9 H9C 109.5
H9B C9 H9C 109.5
C8 C10 H10A 109.5
C8 C10 H10B 109.5
H10A C10 H10B 109.5
C8 C10 H10C 109.5
H10A C10 H10C 109.5
H10B C10 H10C 109.5
N5 C11 C12 108.0(4)
N5 C11 C14 124.7(4)
C12 C11 C14 127.3(4)
C13 C12 C11 107.0(5)
C13 C12 H12 126.5
C11 C12 H12 126.5
N6 C13 C12 107.6(5)
N6 C13 C15 121.8(6)
C12 C13 C15 130.7(6)
C11 C14 H14A 109.5
C11 C14 H14B 109.5
H14A C14 H14B 109.5
C11 C14 H14C 109.5
H14A C14 H14C 109.5
H14B C14 H14C 109.5
C13 C15 H15A 109.5
C13 C15 H15B 109.5
H15A C15 H15B 109.5
C13 C15 H15C 109.5
H15A C15 H15C 109.5
H15B C15 H15C 109.5
N7 C16 C17 112.4(3)
N7 C16 Ir1 124.7(3)
C17 C16 Ir1 122.8(3)
C18 C17 C16 122.3(4)
C18 C17 H17 118.8
C16 C17 H17 118.8
C17 C18 C19 121.0(4)
C17 C18 H18 119.5
C19 C18 H18 119.5
C20 C19 C18 117.9(4)
C20 C19 H19 121.0
C18 C19 H19 121.0
C19 C20 N7 118.8(3)
C19 C20 C21 126.3(3)
N7 C20 C21 114.8(3)
N8 C21 C22 123.7(4)
N8 C21 C20 114.3(3)
C22 C21 C20 122.0(4)
C23 C22 C21 117.7(4)
C23 C22 H22 121.2
C21 C22 H22 121.2
C24 C23 C22 119.2(4)
C24 C23 H23 120.4
C22 C23 H23 120.4
C23 C24 C25 118.8(4)
C23 C24 H24 120.6
C25 C24 H24 120.6
N8 C25 C24 123.4(4)
N8 C25 H25 118.3
C24 C25 H25 118.3
C31 C26 C27 114.5(3)
C31 C26 Ir1 128.6(3)
C27 C26 Ir1 116.7(2)
C28 C27 C26 122.8(3)
C28 C27 H27 118.6
C26 C27 H27 118.6
C29 C28 C27 120.6(4)
C29 C28 H28 119.7
C27 C28 H28 119.7
C30 C29 C28 118.5(3)
C30 C29 H29 120.8
C28 C29 H29 120.8
C29 C30 C31 120.4(3)
C29 C30 H30 119.8
C31 C30 H30 119.8
C30 C31 C26 123.1(3)
C30 C31 H31 118.4
C26 C31 H31 118.4
C37 C32 C33 114.5(3)
C37 C32 Ir1 126.7(2)
C33 C32 Ir1 118.8(2)
C34 C33 C32 122.9(3)
C34 C33 H33 118.5
C32 C33 H33 118.5
C33 C34 C35 121.2(3)
C33 C34 H34 119.4
C35 C34 H34 119.4
C34 C35 C36 117.7(4)
C34 C35 H35 121.1
C36 C35 H35 121.1
C35 C36 C37 120.7(3)
C35 C36 H36 119.7
C37 C36 H36 119.7
C36 C37 C32 122.9(3)
C36 C37 H37 118.5
C32 C37 H37 118.5
N6 B1 N2 109.6(4)
N6 B1 N4 108.8(4)
N2 B1 N4 109.6(3)
N6 B1 H1 109.6
N2 B1 H1 109.6
N4 B1 H1 109.6

loop_
_geom_bond_atom_site_label_1
_geom_bond_atom_site_label_2
_geom_bond_distance
Ir1 C16 1.974(4)
Ir1 C26 2.060(3)
Ir1 C32 2.063(3)
Ir1 N1 2.127(3)
Ir1 N5 2.163(3)
Ir1 N3 2.167(3)
N1 C1 1.328(5)
N1 N2 1.375(4)
N2 C3 1.356(6)
N2 B1 1.534(7)
N3 C6 1.340(5)
N3 N4 1.374(4)
N4 C8 1.354(5)
N4 B1 1.535(6)
N5 C11 1.340(5)
N5 N6 1.370(4)
N6 C13 1.337(6)
N6 B1 1.532(6)
N7 C16 1.362(4)
N7 C20 1.367(4)
N7 H7N 0.8800
N8 C21 1.333(5)
N8 C25 1.337(5)
C1 C2 1.410(6)
C1 C4 1.493(6)
C2 C3 1.360(8)
C2 H2 0.9500
C3 C5 1.503(7)
C4 H4A 0.9800
C4 H4B 0.9800
C4 H4C 0.9800
C5 H5A 0.9800
C5 H5B 0.9800
C5 H5C 0.9800
C6 C7 1.407(5)
C6 C9 1.484(6)
C7 C8 1.375(7)
C7 H7 0.9500
C8 C10 1.506(6)
C9 H9A 0.9800
C9 H9B 0.9800
C9 H9C 0.9800
C10 H10A 0.9800
C10 H10B 0.9800
C10 H10C 0.9800
C11 C12 1.391(7)
C11 C14 1.485(6)
C12 C13 1.382(8)
C12 H12 0.9500
C13 C15 1.511(8)
C14 H14A 0.9800
C14 H14B 0.9800
C14 H14C 0.9800
C15 H15A 0.9800
C15 H15B 0.9800
C15 H15C 0.9800
C16 C17 1.434(5)
C17 C18 1.364(6)
C17 H17 0.9500
C18 C19 1.406(6)
C18 H18 0.9500
C19 C20 1.366(6)
C19 H19 0.9500
C20 C21 1.483(5)
C21 C22 1.400(5)
C22 C23 1.389(6)
C22 H22 0.9500
C23 C24 1.372(7)
C23 H23 0.9500
C24 C25 1.389(5)
C24 H24 0.9500
C25 H25 0.9500
C26 C31 1.402(5)
C26 C27 1.414(5)
C27 C28 1.387(5)
C27 H27 0.9500
C28 C29 1.386(6)
C28 H28 0.9500
C29 C30 1.384(6)
C29 H29 0.9500
C30 C31 1.393(5)
C30 H30 0.9500
C31 H31 0.9500
C32 C37 1.408(5)
C32 C33 1.411(5)
C33 C34 1.384(5)
C33 H33 0.9500
C34 C35 1.388(6)
C34 H34 0.9500
C35 C36 1.392(5)
C35 H35 0.9500
C36 C37 1.396(5)
C36 H36 0.9500
C37 H37 0.9500
B1 H1 1.0000

loop_
_geom_hbond_atom_site_label_D
_geom_hbond_atom_site_label_H
_geom_hbond_atom_site_label_A
_geom_hbond_distance_DH
_geom_hbond_distance_HA
_geom_hbond_distance_DA
_geom_hbond_angle_DHA
N7 H7N N8 0.88 2.18 2.609(4) 109.1

loop_
_geom_torsion_atom_site_label_1
_geom_torsion_atom_site_label_2
_geom_torsion_atom_site_label_3
_geom_torsion_atom_site_label_4
_geom_torsion
C26 Ir1 N1 C1 51.6(4)
C32 Ir1 N1 C1 -43.3(4)
N5 Ir1 N1 C1 138.4(4)
N3 Ir1 N1 C1 -135.8(4)
C26 Ir1 N1 N2 -127.3(3)
C32 Ir1 N1 N2 137.8(3)
N5 Ir1 N1 N2 -40.5(3)
N3 Ir1 N1 N2 45.3(3)
C1 N1 N2 C3 -0.5(4)
Ir1 N1 N2 C3 178.7(3)
C1 N1 N2 B1 178.8(3)
Ir1 N1 N2 B1 -2.0(4)
C16 Ir1 N3 C6 -41.5(4)
C32 Ir1 N3 C6 51.7(4)
N1 Ir1 N3 C6 140.0(4)
N5 Ir1 N3 C6 -132.0(4)
C16 Ir1 N3 N4 132.6(3)
C32 Ir1 N3 N4 -134.3(3)
N1 Ir1 N3 N4 -46.0(3)
N5 Ir1 N3 N4 42.1(3)
C6 N3 N4 C8 1.0(5)
Ir1 N3 N4 C8 -174.7(3)
C6 N3 N4 B1 178.6(4)
Ir1 N3 N4 B1 3.0(5)
C16 Ir1 N5 C11 48.3(5)
C26 Ir1 N5 C11 -47.0(5)
N1 Ir1 N5 C11 -137.3(5)
N3 Ir1 N5 C11 137.2(5)
C16 Ir1 N5 N6 -134.0(3)
C26 Ir1 N5 N6 130.6(3)
N1 Ir1 N5 N6 40.4(3)
N3 Ir1 N5 N6 -45.2(3)
C11 N5 N6 C13 0.4(8)
Ir1 N5 N6 C13 -177.8(6)
C11 N5 N6 B1 -179.1(5)
Ir1 N5 N6 B1 2.7(6)
N2 N1 C1 C2 1.1(4)
Ir1 N1 C1 C2 -177.9(3)
N2 N1 C1 C4 -178.8(4)
Ir1 N1 C1 C4 2.3(6)
N1 C1 C2 C3 -1.2(5)
C4 C1 C2 C3 178.6(4)
N1 N2 C3 C2 -0.2(5)
B1 N2 C3 C2 -179.5(4)
N1 N2 C3 C5 179.7(5)
B1 N2 C3 C5 0.5(8)
C1 C2 C3 N2 0.9(6)
C1 C2 C3 C5 -179.0(6)
N4 N3 C6 C7 -1.2(5)
Ir1 N3 C6 C7 173.3(3)
N4 N3 C6 C9 178.4(4)
Ir1 N3 C6 C9 -7.1(6)
N3 C6 C7 C8 0.9(6)
C9 C6 C7 C8 -178.6(4)
N3 N4 C8 C7 -0.4(5)
B1 N4 C8 C7 -177.7(5)
N3 N4 C8 C10 -179.0(5)
B1 N4 C8 C10 3.7(8)
C6 C7 C8 N4 -0.3(6)
C6 C7 C8 C10 178.2(6)
N6 N5 C11 C12 0.4(8)
Ir1 N5 C11 C12 178.2(6)
N6 N5 C11 C14 -178.2(5)
Ir1 N5 C11 C14 -0.4(9)
N5 C11 C12 C13 -1.0(11)
C14 C11 C12 C13 177.6(8)
N5 N6 C13 C12 -1.1(11)
B1 N6 C13 C12 178.4(7)
N5 N6 C13 C15 179.1(10)
B1 N6 C13 C15 -1.5(16)
C11 C12 C13 N6 1.3(12)
C11 C12 C13 C15 -178.9(12)
C20 N7 C16 C17 -3.5(5)
C20 N7 C16 Ir1 -179.6(3)
C26 Ir1 C16 N7 -57.9(3)
C32 Ir1 C16 N7 37.4(3)
N5 Ir1 C16 N7 -144.7(3)
N3 Ir1 C16 N7 129.7(3)
C26 Ir1 C16 C17 126.4(3)
C32 Ir1 C16 C17 -138.3(3)
N5 Ir1 C16 C17 39.6(3)
N3 Ir1 C16 C17 -46.0(3)
N7 C16 C17 C18 0.8(6)
Ir1 C16 C17 C18 177.0(4)
C16 C17 C18 C19 1.7(7)
C17 C18 C19 C20 -1.9(7)
C18 C19 C20 N7 -0.5(6)
C18 C19 C20 C21 178.4(4)
C16 N7 C20 C19 3.4(6)
C16 N7 C20 C21 -175.6(3)
C25 N8 C21 C22 -0.4(6)
C25 N8 C21 C20 178.4(3)
C19 C20 C21 N8 -173.3(4)
N7 C20 C21 N8 5.7(5)
C19 C20 C21 C22 5.5(6)
N7 C20 C21 C22 -175.6(3)
N8 C21 C22 C23 0.3(6)
C20 C21 C22 C23 -178.4(4)
C21 C22 C23 C24 -0.3(6)
C22 C23 C24 C25 0.3(7)
C21 N8 C25 C24 0.4(6)
C23 C24 C25 N8 -0.4(7)
C16 Ir1 C26 C31 36.0(3)
C32 Ir1 C26 C31 -57.7(3)
N1 Ir1 C26 C31 -146.2(3)
N5 Ir1 C26 C31 126.1(3)
C16 Ir1 C26 C27 -139.0(3)
C32 Ir1 C26 C27 127.3(3)
N1 Ir1 C26 C27 38.8(3)
N5 Ir1 C26 C27 -48.9(3)
C31 C26 C27 C28 0.2(6)
Ir1 C26 C27 C28 175.9(3)
C26 C27 C28 C29 1.3(6)
C27 C28 C29 C30 -1.9(6)
C28 C29 C30 C31 1.0(6)
C29 C30 C31 C26 0.5(6)
C27 C26 C31 C30 -1.1(5)
Ir1 C26 C31 C30 -176.2(3)
C16 Ir1 C32 C37 -65.2(3)
C26 Ir1 C32 C37 30.5(3)
N1 Ir1 C32 C37 120.5(3)
N3 Ir1 C32 C37 -154.2(3)
C16 Ir1 C32 C33 117.3(3)
C26 Ir1 C32 C33 -147.0(3)
N1 Ir1 C32 C33 -57.0(3)
N3 Ir1 C32 C33 28.3(3)
C37 C32 C33 C34 1.5(5)
Ir1 C32 C33 C34 179.3(3)
C32 C33 C34 C35 -1.6(6)
C33 C34 C35 C36 0.7(6)
C34 C35 C36 C37 0.1(6)
C35 C36 C37 C32 -0.1(6)
C33 C32 C37 C36 -0.6(5)
Ir1 C32 C37 C36 -178.2(3)
C13 N6 B1 N2 119.8(8)
N5 N6 B1 N2 -60.8(6)
C13 N6 B1 N4 -120.3(8)
N5 N6 B1 N4 59.1(6)
C3 N2 B1 N6 -120.0(5)
N1 N2 B1 N6 60.9(5)
C3 N2 B1 N4 120.6(5)
N1 N2 B1 N4 -58.5(4)
C8 N4 B1 N6 114.4(5)
N3 N4 B1 N6 -62.6(5)
C8 N4 B1 N2 -125.7(5)
N3 N4 B1 N2 57.3(5)
